data_4322410
loop_
_publ_author_name
'Tristram Chivers'
'Gary D. Enright'
'Nicole Sandblom'
'Gabriele Schatte'
'Masood Parvez'

_publ_section_title
;
 Synthesis and Reactions of tert-Butylimidotellurium Dihalides: X-ray
 Structures of [Cl2Te(\m-NtBu)2TeCl2]3 and (tBuO)2Te(\m-NtBu)2Te(OtBu)2
;
_journal_name_full 'Inorganic Chemistry'
_journal_page_first 5431
_journal_page_last 5436
_journal_paper_doi 10.1021/ic990849k
_journal_volume 38
_journal_year 1999
_chemical_formula_sum 'C16 H35 Cl6 N3 O Te3'
_chemical_formula_weight 880.97
_chemical_name_systematic
;
 ?
;
_space_group_IT_number 15
_symmetry_cell_setting monoclinic
_symmetry_space_group_name_Hall '-C 2yc'
_symmetry_space_group_name_H-M 'C 1 2/c 1'
_atom_sites_solution_hydrogens geom
_atom_sites_solution_primary direct
_atom_sites_solution_secondary difmap
_audit_creation_method SHELXL-97
_cell_angle_alpha 90.00
_cell_angle_beta 101.6450(10)
_cell_angle_gamma 90.00
_cell_formula_units_Z 8
_cell_length_a 35.2264(9)
_cell_length_b 11.4548(3)
_cell_length_c 14.3656(4)
_cell_measurement_temperature 293(2)
_cell_volume 5677.4(3)
_computing_structure_refinement 'SHELXL-97 (Sheldrick, 1997)'
_diffrn_ambient_temperature 293(2)
_diffrn_measured_fraction_theta_full 0.999
_diffrn_measured_fraction_theta_max 0.999
_diffrn_measurement_device_type 'CCD area detector'
_diffrn_measurement_method 'omega scans'
_diffrn_radiation_monochromator graphite
_diffrn_radiation_source 'fine-focus sealed tube'
_diffrn_radiation_type MoK\a
_diffrn_radiation_wavelength 0.71073
_diffrn_reflns_av_R_equivalents 0.0000
_diffrn_reflns_av_sigmaI/netI 0.0366
_diffrn_reflns_limit_h_max 47
_diffrn_reflns_limit_h_min 0
_diffrn_reflns_limit_k_max 15
_diffrn_reflns_limit_k_min -15
_diffrn_reflns_limit_l_max 19
_diffrn_reflns_limit_l_min -19
_diffrn_reflns_number 7346
_diffrn_reflns_theta_full 28.72
_diffrn_reflns_theta_max 28.72
_diffrn_reflns_theta_min 1.87
_exptl_absorpt_coefficient_mu 3.642
_exptl_crystal_colour yellow
_exptl_crystal_density_diffrn 2.061
_exptl_crystal_density_method 'not measured'
_exptl_crystal_description plate
_exptl_crystal_F_000 3344
_exptl_crystal_size_max 0.2
_exptl_crystal_size_mid 0.2
_exptl_crystal_size_min 0.04
_refine_diff_density_max 0.773
_refine_diff_density_min -0.877
_refine_diff_density_rms 0.109
_refine_ls_extinction_method none
_refine_ls_goodness_of_fit_ref 0.966
_refine_ls_hydrogen_treatment mixed
_refine_ls_matrix_type full
_refine_ls_number_parameters 257
_refine_ls_number_reflns 7346
_refine_ls_number_restraints 10
_refine_ls_restrained_S_all 0.973
_refine_ls_R_factor_all 0.0396
_refine_ls_R_factor_gt 0.0249
_refine_ls_shift/su_max 0.006
_refine_ls_shift/su_mean 0.000
_refine_ls_structure_factor_coef Fsqd
_refine_ls_weighting_details 'calc w=1/[\s^2^(Fo^2^)+(0.0314P)^2^+0.0000P] where P=(Fo^2^+2Fc^2^)/3'
_refine_ls_weighting_scheme calc
_refine_ls_wR_factor_gt 0.0567
_refine_ls_wR_factor_ref 0.0598
_reflns_number_gt 5776
_reflns_number_total 7346
_reflns_threshold_expression >2sigma(I)
_cod_data_source_file ic990849k_1.cif
_cod_data_source_block m/[Cl2Te(NtBu)2TeCl2]3
_cod_database_code 4322410

loop_
_symmetry_equiv_pos_as_xyz
'x, y, z'
'-x, y, -z+1/2'
'x+1/2, y+1/2, z'
'-x+1/2, y+1/2, -z+1/2'
'-x, -y, -z'
'x, -y, z-1/2'
'-x+1/2, -y+1/2, -z'
'x+1/2, -y+1/2, z-1/2'

loop_
_atom_site_label
_atom_site_type_symbol
_atom_site_fract_x
_atom_site_fract_y
_atom_site_fract_z
_atom_site_U_iso_or_equiv
_atom_site_adp_type
_atom_site_occupancy
_atom_site_symmetry_multiplicity
_atom_site_calc_flag
_atom_site_refinement_flags
_atom_site_disorder_assembly
_atom_site_disorder_group
Te1 Te 0.903933(6) 0.467429(19) 0.137307(14) 0.02559(6) Uani 1 1 d . . .
Te2 Te 0.878325(6) 0.491509(18) -0.084521(14) 0.02428(5) Uani 1 1 d . . .
Te3 Te 0.794635(6) 0.740971(17) 0.041011(13) 0.02150(5) Uani 1 1 d . . .
Cl1 Cl 0.96487(3) 0.37309(10) 0.14388(7) 0.0503(3) Uani 1 1 d . . .
Cl2 Cl 0.84321(2) 0.60967(8) 0.18717(6) 0.03621(19) Uani 1 1 d . . .
Cl3 Cl 0.93708(2) 0.41127(9) -0.12090(6) 0.0410(2) Uani 1 1 d . . .
Cl4 Cl 0.88265(3) 0.67446(8) -0.19616(6) 0.03667(19) Uani 1 1 d . . .
Cl5 Cl 0.80190(3) 0.90940(8) 0.14672(6) 0.0373(2) Uani 1 1 d . . .
Cl6 Cl 0.80279(2) 0.56186(7) -0.07865(6) 0.03218(18) Uani 1 1 d . . .
N1 N 0.90576(8) 0.5790(2) 0.03149(18) 0.0288(6) Uani 1 1 d . . .
N2 N 0.87576(8) 0.3810(2) 0.02862(18) 0.0275(6) Uani 1 1 d . . .
N3 N 0.74443(7) 0.6825(2) 0.06395(17) 0.0214(5) Uani 1 1 d . . .
C1 C 0.93004(9) 0.6889(3) 0.0466(2) 0.0328(8) Uani 1 1 d . . .
C2 C 0.90448(10) 0.7957(3) 0.0251(3) 0.0386(8) Uani 1 1 d . . .
H2A H 0.9202 0.8648 0.0360 0.058 Uiso 1 1 calc R . .
H2B H 0.8860 0.7965 0.0658 0.058 Uiso 1 1 calc R . .
H2C H 0.8911 0.7936 -0.0400 0.058 Uiso 1 1 calc R . .
C3 C 0.94902(11) 0.6924(4) 0.1530(2) 0.0448(10) Uani 1 1 d . . .
H3A H 0.9659 0.6264 0.1684 0.067 Uiso 1 1 calc R . .
H3B H 0.9293 0.6899 0.1902 0.067 Uiso 1 1 calc R . .
H3C H 0.9637 0.7631 0.1667 0.067 Uiso 1 1 calc R . .
C4 C 0.96238(10) 0.6843(4) -0.0101(3) 0.0422(9) Uani 1 1 d . . .
H4A H 0.9783 0.6170 0.0087 0.063 Uiso 1 1 calc R . .
H4B H 0.9779 0.7537 0.0020 0.063 Uiso 1 1 calc R . .
H4C H 0.9512 0.6795 -0.0767 0.063 Uiso 1 1 calc R . .
C5 C 0.85496(10) 0.2658(3) 0.0230(2) 0.0303(7) Uani 1 1 d . . .
C6 C 0.81918(11) 0.2773(3) 0.0660(3) 0.0432(9) Uani 1 1 d . . .
H6A H 0.8055 0.2044 0.0602 0.065 Uiso 1 1 calc R . .
H6B H 0.8026 0.3371 0.0331 0.065 Uiso 1 1 calc R . .
H6C H 0.8268 0.2978 0.1320 0.065 Uiso 1 1 calc R . .
C7 C 0.84353(12) 0.2349(3) -0.0821(3) 0.0437(9) Uani 1 1 d . . .
H7A H 0.8300 0.1618 -0.0891 0.066 Uiso 1 1 calc R . .
H7B H 0.8664 0.2287 -0.1084 0.066 Uiso 1 1 calc R . .
H7C H 0.8270 0.2949 -0.1149 0.066 Uiso 1 1 calc R . .
C8 C 0.88249(12) 0.1738(3) 0.0750(3) 0.0437(9) Uani 1 1 d . . .
H8A H 0.8695 0.0997 0.0707 0.066 Uiso 1 1 calc R . .
H8B H 0.8905 0.1955 0.1406 0.066 Uiso 1 1 calc R . .
H8C H 0.9048 0.1682 0.0465 0.066 Uiso 1 1 calc R . .
C9 C 0.73403(9) 0.6085(3) 0.1417(2) 0.0245(6) Uani 1 1 d . . .
C10 C 0.74937(10) 0.4848(3) 0.1352(3) 0.0328(8) Uani 1 1 d . . .
H10A H 0.7412 0.4364 0.1820 0.049 Uiso 1 1 calc R . .
H10B H 0.7772 0.4864 0.1465 0.049 Uiso 1 1 calc R . .
H10C H 0.7394 0.4537 0.0730 0.049 Uiso 1 1 calc R . .
C11 C 0.68962(9) 0.6059(3) 0.1233(2) 0.0309(7) Uani 1 1 d . . .
H11A H 0.6814 0.5614 0.1722 0.046 Uiso 1 1 calc R . .
H11B H 0.6798 0.5705 0.0626 0.046 Uiso 1 1 calc R . .
H11C H 0.6799 0.6842 0.1234 0.046 Uiso 1 1 calc R . .
C12 C 0.74876(10) 0.6660(3) 0.2376(2) 0.0314(7) Uani 1 1 d . . .
H12A H 0.7427 0.6174 0.2871 0.047 Uiso 1 1 calc R . .
H12B H 0.7366 0.7407 0.2391 0.047 Uiso 1 1 calc R . .
H12C H 0.7763 0.6761 0.2473 0.047 Uiso 1 1 calc R . .
O1 O 1.0099(3) 0.9357(9) 0.1291(7) 0.150 Uiso 0.599(6) 1 d PD . .
C13 C 1.0466(4) 0.9349(15) 0.0911(10) 0.150 Uiso 0.599(6) 1 d PD . .
C14 C 1.0736(5) 0.9826(15) 0.1856(11) 0.150 Uiso 0.599(6) 1 d PD . .
C15 C 1.0453(4) 1.0722(14) 0.2190(11) 0.150 Uiso 0.599(6) 1 d PD . .
C16 C 1.0047(5) 1.0586(11) 0.1546(11) 0.150 Uiso 0.599(6) 1 d PD . .
O1' O 1.0369(5) 1.0039(13) 0.1459(12) 0.150 Uiso 0.401(6) 1 d PD . .
C13' C 1.0519(6) 0.8877(15) 0.1323(18) 0.150 Uiso 0.401(6) 1 d PD . .
C14' C 1.0872(7) 0.950(2) 0.1089(15) 0.150 Uiso 0.401(6) 1 d PD . .
C15' C 1.0964(7) 0.970(2) 0.2147(15) 0.150 Uiso 0.401(6) 1 d PD . .
C16' C 1.0596(6) 1.000(2) 0.2469(13) 0.150 Uiso 0.401(6) 1 d PD . .

loop_
_atom_site_aniso_label
_atom_site_aniso_U_11
_atom_site_aniso_U_22
_atom_site_aniso_U_33
_atom_site_aniso_U_23
_atom_site_aniso_U_13
_atom_site_aniso_U_12
Te1 0.02221(10) 0.03694(12) 0.01711(10) 0.00081(8) 0.00274(7) 0.00066(9)
Te2 0.02268(10) 0.03334(12) 0.01661(10) -0.00103(8) 0.00347(7) 0.00341(8)
Te3 0.02302(10) 0.02400(10) 0.01768(10) 0.00123(7) 0.00460(7) 0.00113(8)
Cl1 0.0293(4) 0.0808(8) 0.0382(5) 0.0034(5) 0.0008(4) 0.0185(5)
Cl2 0.0333(4) 0.0535(5) 0.0212(4) 0.0061(4) 0.0041(3) 0.0029(4)
Cl3 0.0316(4) 0.0660(6) 0.0260(4) -0.0028(4) 0.0070(3) 0.0169(4)
Cl4 0.0462(5) 0.0387(5) 0.0253(4) 0.0018(3) 0.0076(4) 0.0027(4)
Cl5 0.0413(5) 0.0357(5) 0.0346(5) -0.0127(4) 0.0067(4) -0.0051(4)
Cl6 0.0338(4) 0.0325(4) 0.0290(4) -0.0060(3) 0.0035(3) 0.0056(3)
N1 0.0301(14) 0.0380(16) 0.0175(13) -0.0001(11) 0.0032(11) -0.0055(12)
N2 0.0285(14) 0.0317(15) 0.0202(13) 0.0009(11) -0.0002(11) 0.0008(12)
N3 0.0206(12) 0.0252(13) 0.0182(12) 0.0054(10) 0.0031(10) -0.0001(10)
C1 0.0255(16) 0.048(2) 0.0246(17) -0.0008(15) 0.0050(13) -0.0117(15)
C2 0.039(2) 0.042(2) 0.034(2) -0.0062(16) 0.0061(16) -0.0116(17)
C3 0.047(2) 0.057(2) 0.0272(19) -0.0008(18) -0.0002(16) -0.022(2)
C4 0.0280(18) 0.066(3) 0.033(2) 0.0003(18) 0.0083(15) -0.0121(18)
C5 0.0365(18) 0.0275(17) 0.0239(17) -0.0018(13) -0.0009(14) -0.0005(14)
C6 0.042(2) 0.045(2) 0.042(2) -0.0029(18) 0.0077(17) -0.0111(18)
C7 0.059(2) 0.040(2) 0.028(2) -0.0021(16) -0.0001(17) -0.0095(18)
C8 0.063(3) 0.032(2) 0.032(2) 0.0033(16) -0.0005(18) 0.0071(18)
C9 0.0274(16) 0.0253(16) 0.0222(16) 0.0048(13) 0.0084(12) 0.0003(13)
C10 0.0335(18) 0.0261(17) 0.040(2) 0.0052(15) 0.0107(15) 0.0002(14)
C11 0.0309(17) 0.0317(18) 0.0314(18) 0.0074(14) 0.0098(14) -0.0044(14)
C12 0.0359(18) 0.0388(19) 0.0204(16) 0.0029(14) 0.0083(14) -0.0013(15)

loop_
_atom_type_symbol
_atom_type_description
_atom_type_scat_dispersion_real
_atom_type_scat_dispersion_imag
_atom_type_scat_source
C C 0.0033 0.0016 'International Tables Vol C Tables 4.2.6.8 and 6.1.1.4'
H H 0.0000 0.0000 'International Tables Vol C Tables 4.2.6.8 and 6.1.1.4'
N N 0.0061 0.0033 'International Tables Vol C Tables 4.2.6.8 and 6.1.1.4'
Cl Cl 0.1484 0.1585 'International Tables Vol C Tables 4.2.6.8 and 6.1.1.4'
Te Te -0.5308 1.6751 'International Tables Vol C Tables 4.2.6.8 and 6.1.1.4'
O O 0.0106 0.0060 'International Tables Vol C Tables 4.2.6.8 and 6.1.1.4'

loop_
_geom_angle_atom_site_label_1
_geom_angle_atom_site_label_2
_geom_angle_atom_site_label_3
_geom_angle
_geom_angle_site_symmetry_1
_geom_angle_site_symmetry_3
_geom_angle_publ_flag
N2 Te1 N1 78.70(11) . . ?
N2 Te1 Cl1 96.34(8) . . ?
N1 Te1 Cl1 98.80(8) . . ?
N2 Te1 Cl2 101.69(8) . . ?
N1 Te1 Cl2 88.11(8) . . ?
Cl1 Te1 Cl2 161.65(3) . . ?
N2 Te1 Te2 40.07(8) . . ?
N1 Te1 Te2 38.65(8) . . ?
Cl1 Te1 Te2 98.71(2) . . ?
Cl2 Te1 Te2 97.261(17) . . ?
N1 Te2 N2 75.24(10) . . ?
N1 Te2 Cl3 94.55(8) . . ?
N2 Te2 Cl3 96.43(8) . . ?
N1 Te2 Cl4 91.74(8) . . ?
N2 Te2 Cl4 165.54(8) . . ?
Cl3 Te2 Cl4 90.77(3) . . ?
N1 Te2 Cl6 97.58(8) . . ?
N2 Te2 Cl6 87.71(7) . . ?
Cl3 Te2 Cl6 167.82(3) . . ?
Cl4 Te2 Cl6 87.82(3) . . ?
N1 Te2 Te1 38.21(8) . . ?
N2 Te2 Te1 37.05(7) . . ?
Cl3 Te2 Te1 95.90(2) . . ?
Cl4 Te2 Te1 129.80(2) . . ?
Cl6 Te2 Te1 94.288(18) . . ?
N3 Te3 N3 76.99(10) . 7_665 ?
N3 Te3 Cl5 98.58(8) . . ?
N3 Te3 Cl5 95.24(7) 7_665 . ?
N3 Te3 Cl6 93.52(7) . . ?
N3 Te3 Cl6 89.92(7) 7_665 . ?
Cl5 Te3 Cl6 167.63(3) . . ?
N3 Te3 Cl2 97.02(7) . . ?
N3 Te3 Cl2 172.97(7) 7_665 . ?
Cl5 Te3 Cl2 89.24(3) . . ?
Cl6 Te3 Cl2 86.76(3) . . ?
N3 Te3 Te3 39.00(7) . 7_665 ?
N3 Te3 Te3 37.98(7) 7_665 7_665 ?
Cl5 Te3 Te3 98.81(2) . 7_665 ?
Cl6 Te3 Te3 92.175(19) . 7_665 ?
Cl2 Te3 Te3 135.91(2) . 7_665 ?
Te3 Cl2 Te1 118.57(3) . . ?
Te3 Cl6 Te2 117.21(3) . . ?
C1 N1 Te1 121.84(19) . . ?
C1 N1 Te2 134.0(2) . . ?
Te1 N1 Te2 103.14(12) . . ?
C5 N2 Te1 130.9(2) . . ?
C5 N2 Te2 126.2(2) . . ?
Te1 N2 Te2 102.87(12) . . ?
C9 N3 Te3 132.34(19) . . ?
C9 N3 Te3 124.46(18) . 7_665 ?
Te3 N3 Te3 103.01(10) . 7_665 ?
N1 C1 C2 110.3(3) . . ?
N1 C1 C4 110.8(3) . . ?
C2 C1 C4 113.3(3) . . ?
N1 C1 C3 106.5(3) . . ?
C2 C1 C3 107.6(3) . . ?
C4 C1 C3 108.0(3) . . ?
N2 C5 C6 109.7(3) . . ?
N2 C5 C8 109.0(3) . . ?
C6 C5 C8 111.1(3) . . ?
N2 C5 C7 106.6(3) . . ?
C6 C5 C7 110.4(3) . . ?
C8 C5 C7 109.9(3) . . ?
N3 C9 C12 109.8(2) . . ?
N3 C9 C10 109.6(2) . . ?
C12 C9 C10 113.4(3) . . ?
N3 C9 C11 106.0(2) . . ?
C12 C9 C11 108.3(3) . . ?
C10 C9 C11 109.4(3) . . ?
O1' O1 C16 58.0(10) . . ?
O1' O1 C13 51.7(10) . . ?
C16 O1 C13 104.9(12) . . ?
O1' O1 C13' 61.7(8) . . ?
C16 O1 C13' 119.4(11) . . ?
C13 O1 C13' 29.9(10) . . ?
C13' C13 O1' 90.8(19) . . ?
C13' C13 C14' 82.7(19) . . ?
O1' C13 C14' 102.1(16) . . ?
C13' C13 O1 79.8(18) . . ?
O1' C13 O1 51.9(9) . . ?
C14' C13 O1 148.0(15) . . ?
C13' C13 C14 66(2) . . ?
O1' C13 C14 54.5(11) . . ?
C14' C13 C14 52.7(11) . . ?
O1 C13 C14 95.5(11) . . ?
C15' C14 C16' 100(2) . . ?
C15' C14 O1' 176(2) . . ?
C16' C14 O1' 75.9(11) . . ?
C15' C14 C14' 84.1(17) . . ?
C16' C14 C14' 173(2) . . ?
O1' C14 C14' 100.2(16) . . ?
C15' C14 C13' 119(3) . . ?
C16' C14 C13' 107(2) . . ?
O1' C14 C13' 63.1(10) . . ?
C14' C14 C13' 66.2(10) . . ?
C15' C14 C15 124(2) . . ?
C16' C14 C15 39.5(13) . . ?
O1' C14 C15 52.3(10) . . ?
C14' C14 C15 141.9(18) . . ?
C13' C14 C15 110.5(13) . . ?
C15' C14 C13 136(2) . . ?
C16' C14 C13 117.1(17) . . ?
O1' C14 C13 48.2(10) . . ?
C14' C14 C13 56.8(12) . . ?
C13' C14 C13 29.9(10) . . ?
C15 C14 C13 100.3(12) . . ?
C16' C15 O1' 81.0(14) . . ?
C16' C15 C16 119(2) . . ?
O1' C15 C16 54.7(10) . . ?
C16' C15 C14 44.8(14) . . ?
O1' C15 C14 54.1(10) . . ?
C16 C15 C14 108.6(12) . . ?
O1' C16 O1 51.1(8) . . ?
O1' C16 C15 53.0(10) . . ?
O1 C16 C15 95.6(11) . . ?
C13 O1' O1 76.4(11) . . ?
C13 O1' C15 150.7(17) . . ?
O1 O1' C15 126.2(17) . . ?
C13 O1' C16 136.9(17) . . ?
O1 O1' C16 70.9(10) . . ?
C15 O1' C16 72.3(9) . . ?
C13 O1' C14 77.3(11) . . ?
O1 O1' C14 128.4(16) . . ?
C15 O1' C14 73.7(11) . . ?
C16 O1' C14 145.7(15) . . ?
C13 O1' C13' 33.0(12) . . ?
O1 O1' C13' 71.2(13) . . ?
C15 O1' C13' 129.0(18) . . ?
C16 O1' C13' 141.7(17) . . ?
C14 O1' C13' 62.7(13) . . ?
C13 O1' C16' 116.3(17) . . ?
O1 O1' C16' 114.4(17) . . ?
C15 O1' C16' 41.1(11) . . ?
C16 O1' C16' 102.6(15) . . ?
C14 O1' C16' 45.6(11) . . ?
C13' O1' C16' 88.2(17) . . ?
C13 C13' C14 84.5(19) . . ?
C13 C13' O1' 56.2(16) . . ?
C14 C13' O1' 54.1(10) . . ?
C13 C13' C14' 66.3(19) . . ?
C14 C13' C14' 53.3(12) . . ?
O1' C13' C14' 86.3(15) . . ?
C13 C13' O1 70.3(16) . . ?
C14 C13' O1 98.3(12) . . ?
O1' C13' O1 47.2(9) . . ?
C14' C13' O1 129.3(16) . . ?
C13 C13' C15' 99(2) . . ?
C14 C13' C15' 21.5(11) . . ?
O1' C13' C15' 75.6(13) . . ?
C14' C13' C15' 48.3(9) . . ?
O1 C13' C15' 118.2(13) . . ?
C14 C14' C13 70.5(12) . . ?
C14 C14' C15' 33.7(11) . . ?
C13 C14' C15' 101.9(17) . . ?
C14 C14' C13' 60.5(13) . . ?
C13 C14' C13' 31.0(11) . . ?
C15' C14' C13' 82.5(17) . . ?
C14 C15' C16' 46.8(16) . . ?
C14 C15' C14' 62.2(18) . . ?
C16' C15' C14' 108.8(18) . . ?
C14 C15' C13' 39(2) . . ?
C16' C15' C13' 70.6(14) . . ?
C14' C15' C13' 49.2(9) . . ?
C15 C16' C14 96(2) . . ?
C15 C16' C15' 117(2) . . ?
C14 C16' C15' 33.4(13) . . ?
C15 C16' O1' 57.9(13) . . ?
C14 C16' O1' 58.4(13) . . ?
C15' C16' O1' 91.8(15) . . ?

loop_
_geom_bond_atom_site_label_1
_geom_bond_atom_site_label_2
_geom_bond_distance
_geom_bond_site_symmetry_2
_geom_bond_publ_flag
Te1 N2 1.943(3) . ?
Te1 N1 1.997(3) . ?
Te1 Cl1 2.3880(9) . ?
Te1 Cl2 2.8918(9) . ?
Te1 Te2 3.1439(3) . ?
Te2 N1 2.016(3) . ?
Te2 N2 2.076(3) . ?
Te2 Cl3 2.4162(8) . ?
Te2 Cl4 2.6619(9) . ?
Te2 Cl6 2.7979(8) . ?
Te3 N3 1.980(2) . ?
Te3 N3 2.025(2) 7_665 ?
Te3 Cl5 2.4366(8) . ?
Te3 Cl6 2.7287(8) . ?
Te3 Cl2 2.8545(9) . ?
Te3 Te3 3.1344(4) 7_665 ?
N1 C1 1.513(4) . ?
N2 C5 1.505(4) . ?
N3 C9 1.505(4) . ?
N3 Te3 2.025(2) 7_665 ?
C1 C2 1.514(5) . ?
C1 C4 1.530(4) . ?
C1 C3 1.540(5) . ?
C5 C6 1.518(5) . ?
C5 C8 1.522(5) . ?
C5 C7 1.523(5) . ?
C9 C12 1.521(4) . ?
C9 C10 1.526(4) . ?
C9 C11 1.533(4) . ?
O1 O1' 1.216(17) . ?
O1 C16 1.476(9) . ?
O1 C13 1.502(9) . ?
O1 C13' 1.57(2) . ?
C13 C13' 0.79(3) . ?
C13 O1' 1.21(2) . ?
C13 C14' 1.41(3) . ?
C13 C14 1.589(9) . ?
C14 C15' 0.84(3) . ?
C14 C16' 1.11(2) . ?
C14 O1' 1.33(2) . ?
C14 C14' 1.34(2) . ?
C14 C13' 1.45(3) . ?
C14 C15 1.572(9) . ?
C15 C16' 1.00(2) . ?
C15 O1' 1.30(2) . ?
C15 C16 1.546(9) . ?
C16 O1' 1.32(2) . ?
O1' C13' 1.460(10) . ?
O1' C16' 1.510(10) . ?
C13' C14' 1.529(10) . ?
C13' C15' 2.00(3) . ?
C14' C15' 1.507(10) . ?
C15' C16' 1.503(10) . ?

loop_
_geom_torsion_atom_site_label_1
_geom_torsion_atom_site_label_2
_geom_torsion_atom_site_label_3
_geom_torsion_atom_site_label_4
_geom_torsion
_geom_torsion_site_symmetry_1
_geom_torsion_site_symmetry_2
_geom_torsion_site_symmetry_3
_geom_torsion_site_symmetry_4
_geom_torsion_publ_flag
N2 Te1 Te2 N1 177.27(17) . . . . ?
Cl1 Te1 Te2 N1 -93.22(13) . . . . ?
Cl2 Te1 Te2 N1 77.72(13) . . . . ?
N1 Te1 Te2 N2 -177.27(17) . . . . ?
Cl1 Te1 Te2 N2 89.51(13) . . . . ?
Cl2 Te1 Te2 N2 -99.55(12) . . . . ?
N2 Te1 Te2 Cl3 -92.86(12) . . . . ?
N1 Te1 Te2 Cl3 89.87(13) . . . . ?
Cl1 Te1 Te2 Cl3 -3.35(4) . . . . ?
Cl2 Te1 Te2 Cl3 167.59(3) . . . . ?
N2 Te1 Te2 Cl4 171.19(12) . . . . ?
N1 Te1 Te2 Cl4 -6.09(13) . . . . ?
Cl1 Te1 Te2 Cl4 -99.30(4) . . . . ?
Cl2 Te1 Te2 Cl4 71.64(3) . . . . ?
N2 Te1 Te2 Cl6 80.46(12) . . . . ?
N1 Te1 Te2 Cl6 -96.81(13) . . . . ?
Cl1 Te1 Te2 Cl6 169.97(3) . . . . ?
Cl2 Te1 Te2 Cl6 -19.09(3) . . . . ?
N3 Te3 Cl2 Te1 126.81(8) . . . . ?
N3 Te3 Cl2 Te1 95.6(6) 7_665 . . . ?
Cl5 Te3 Cl2 Te1 -134.63(4) . . . . ?
Cl6 Te3 Cl2 Te1 33.66(4) . . . . ?
Te3 Te3 Cl2 Te1 123.44(3) 7_665 . . . ?
N2 Te1 Cl2 Te3 -50.01(9) . . . . ?
N1 Te1 Cl2 Te3 28.04(8) . . . . ?
Cl1 Te1 Cl2 Te3 140.78(10) . . . . ?
Te2 Te1 Cl2 Te3 -9.60(3) . . . . ?
N3 Te3 Cl6 Te2 -149.68(7) . . . . ?
N3 Te3 Cl6 Te2 133.36(7) 7_665 . . . ?
Cl5 Te3 Cl6 Te2 18.52(16) . . . . ?
Cl2 Te3 Cl6 Te2 -52.84(3) . . . . ?
Te3 Te3 Cl6 Te2 171.29(3) 7_665 . . . ?
N1 Te2 Cl6 Te3 12.42(8) . . . . ?
N2 Te2 Cl6 Te3 87.20(8) . . . . ?
Cl3 Te2 Cl6 Te3 -162.56(13) . . . . ?
Cl4 Te2 Cl6 Te3 -79.05(4) . . . . ?
Te1 Te2 Cl6 Te3 50.71(3) . . . . ?
N2 Te1 N1 C1 -171.8(3) . . . . ?
Cl1 Te1 N1 C1 -77.1(2) . . . . ?
Cl2 Te1 N1 C1 85.8(2) . . . . ?
Te2 Te1 N1 C1 -170.1(3) . . . . ?
N2 Te1 N1 Te2 -1.79(11) . . . . ?
Cl1 Te1 N1 Te2 92.98(10) . . . . ?
Cl2 Te1 N1 Te2 -104.11(10) . . . . ?
N2 Te2 N1 C1 169.9(3) . . . . ?
Cl3 Te2 N1 C1 74.5(3) . . . . ?
Cl4 Te2 N1 C1 -16.4(3) . . . . ?
Cl6 Te2 N1 C1 -104.5(3) . . . . ?
Te1 Te2 N1 C1 168.2(4) . . . . ?
N2 Te2 N1 Te1 1.70(11) . . . . ?
Cl3 Te2 N1 Te1 -93.76(10) . . . . ?
Cl4 Te2 N1 Te1 175.33(10) . . . . ?
Cl6 Te2 N1 Te1 87.30(10) . . . . ?
N1 Te1 N2 C5 -175.5(3) . . . . ?
Cl1 Te1 N2 C5 86.7(3) . . . . ?
Cl2 Te1 N2 C5 -89.9(3) . . . . ?
Te2 Te1 N2 C5 -177.3(3) . . . . ?
N1 Te1 N2 Te2 1.74(11) . . . . ?
Cl1 Te1 N2 Te2 -96.01(10) . . . . ?
Cl2 Te1 N2 Te2 87.39(10) . . . . ?
N1 Te2 N2 C5 175.7(3) . . . . ?
Cl3 Te2 N2 C5 -91.3(2) . . . . ?
Cl4 Te2 N2 C5 149.3(2) . . . . ?
Cl6 Te2 N2 C5 77.3(2) . . . . ?
Te1 Te2 N2 C5 177.5(3) . . . . ?
N1 Te2 N2 Te1 -1.74(11) . . . . ?
Cl3 Te2 N2 Te1 91.29(10) . . . . ?
Cl4 Te2 N2 Te1 -28.1(4) . . . . ?
Cl6 Te2 N2 Te1 -100.20(10) . . . . ?
N3 Te3 N3 C9 -175.1(3) 7_665 . . . ?
Cl5 Te3 N3 C9 -81.6(3) . . . . ?
Cl6 Te3 N3 C9 95.8(3) . . . . ?
Cl2 Te3 N3 C9 8.7(3) . . . . ?
Te3 Te3 N3 C9 -175.1(3) 7_665 . . . ?
N3 Te3 N3 Te3 0.0 7_665 . . 7_665 ?
Cl5 Te3 N3 Te3 93.43(9) . . . 7_665 ?
Cl6 Te3 N3 Te3 -89.10(9) . . . 7_665 ?
Cl2 Te3 N3 Te3 -176.27(8) . . . 7_665 ?
Te1 N1 C1 C2 -118.5(3) . . . . ?
Te2 N1 C1 C2 75.0(4) . . . . ?
Te1 N1 C1 C4 115.2(3) . . . . ?
Te2 N1 C1 C4 -51.3(4) . . . . ?
Te1 N1 C1 C3 -2.0(4) . . . . ?
Te2 N1 C1 C3 -168.5(3) . . . . ?
Te1 N2 C5 C6 68.5(4) . . . . ?
Te2 N2 C5 C6 -108.2(3) . . . . ?
Te1 N2 C5 C8 -53.4(4) . . . . ?
Te2 N2 C5 C8 129.9(3) . . . . ?
Te1 N2 C5 C7 -172.0(2) . . . . ?
Te2 N2 C5 C7 11.3(4) . . . . ?
Te3 N3 C9 C12 57.2(3) . . . . ?
Te3 N3 C9 C12 -117.0(2) 7_665 . . . ?
Te3 N3 C9 C10 -68.0(3) . . . . ?
Te3 N3 C9 C10 117.8(2) 7_665 . . . ?
Te3 N3 C9 C11 174.0(2) . . . . ?
Te3 N3 C9 C11 -0.2(3) 7_665 . . . ?
O1' O1 C13 C13' 99(2) . . . . ?
C16 O1 C13 C13' 124(2) . . . . ?
C16 O1 C13 O1' 24.7(14) . . . . ?
C13' O1 C13 O1' -99(2) . . . . ?
O1' O1 C13 C14' 41(3) . . . . ?
C16 O1 C13 C14' 66(3) . . . . ?
C13' O1 C13 C14' -58(3) . . . . ?
O1' O1 C13 C14 35.2(13) . . . . ?
C16 O1 C13 C14 59.9(13) . . . . ?
C13' O1 C13 C14 -64.0(19) . . . . ?
C13' C13 C14 C15' 67(5) . . . . ?
O1' C13 C14 C15' 177(5) . . . . ?
C14' C13 C14 C15' -32(4) . . . . ?
O1 C13 C14 C15' 144(4) . . . . ?
C13' C13 C14 C16' -76(3) . . . . ?
O1' C13 C14 C16' 34(2) . . . . ?
C14' C13 C14 C16' -175(3) . . . . ?
O1 C13 C14 C16' 1(3) . . . . ?
C13' C13 C14 O1' -110(2) . . . . ?
C14' C13 C14 O1' 150(2) . . . . ?
O1 C13 C14 O1' -33.8(12) . . . . ?
C13' C13 C14 C14' 100(2) . . . . ?
O1' C13 C14 C14' -150(2) . . . . ?
O1 C13 C14 C14' 175.9(19) . . . . ?
O1' C13 C14 C13' 110(2) . . . . ?
C14' C13 C14 C13' -100(2) . . . . ?
O1 C13 C14 C13' 76.1(19) . . . . ?
C13' C13 C14 C15 -114(2) . . . . ?
O1' C13 C14 C15 -3.5(15) . . . . ?
C14' C13 C14 C15 147(2) . . . . ?
O1 C13 C14 C15 -37.4(15) . . . . ?
C15' C14 C15 C16' -60(4) . . . . ?
O1' C14 C15 C16' 117(2) . . . . ?
C14' C14 C15 C16' 169(4) . . . . ?
C13' C14 C15 C16' 91(3) . . . . ?
C13 C14 C15 C16' 120(3) . . . . ?
C15' C14 C15 O1' -177(4) . . . . ?
C16' C14 C15 O1' -117(2) . . . . ?
C14' C14 C15 O1' 51(3) . . . . ?
C13' C14 C15 O1' -25.8(17) . . . . ?
C13 C14 C15 O1' 3.3(14) . . . . ?
C15' C14 C15 C16 -173(3) . . . . ?
C16' C14 C15 C16 -113(2) . . . . ?
O1' C14 C15 C16 4.4(14) . . . . ?
C14' C14 C15 C16 56(3) . . . . ?
C13' C14 C15 C16 -21(2) . . . . ?
C13 C14 C15 C16 7.7(18) . . . . ?
C13 O1 C16 O1' -22.8(13) . . . . ?
C13' O1 C16 O1' 5.5(17) . . . . ?
O1' O1 C16 C15 -31.1(13) . . . . ?
C13 O1 C16 C15 -53.9(13) . . . . ?
C13' O1 C16 C15 -25.6(18) . . . . ?
C16' C15 C16 O1' -52(2) . . . . ?
C14 C15 C16 O1' -4.3(14) . . . . ?
C16' C15 C16 O1 -22(2) . . . . ?
O1' C15 C16 O1 30.2(12) . . . . ?
C14 C15 C16 O1 25.9(16) . . . . ?
C13' C13 O1' O1 -76(2) . . . . ?
C14' C13 O1' O1 -159.0(16) . . . . ?
C14 C13 O1' O1 -135.2(15) . . . . ?
C13' C13 O1' C15 68(5) . . . . ?
C14' C13 O1' C15 -15(5) . . . . ?
O1 C13 O1' C15 144(4) . . . . ?
C14 C13 O1' C15 9(4) . . . . ?
C13' C13 O1' C16 -118(3) . . . . ?
C14' C13 O1' C16 160(2) . . . . ?
O1 C13 O1' C16 -41(2) . . . . ?
C14 C13 O1' C16 -177(3) . . . . ?
C13' C13 O1' C14 59(2) . . . . ?
C14' C13 O1' C14 -23.8(17) . . . . ?
O1 C13 O1' C14 135.2(15) . . . . ?
C14' C13 O1' C13' -83(2) . . . . ?
O1 C13 O1' C13' 76(2) . . . . ?
C14 C13 O1' C13' -59(2) . . . . ?
C13' C13 O1' C16' 34(3) . . . . ?
C14' C13 O1' C16' -48(2) . . . . ?
O1 C13 O1' C16' 111(2) . . . . ?
C14 C13 O1' C16' -24.5(17) . . . . ?
C16 O1 O1' C13 -151.5(16) . . . . ?
C13' O1 O1' C13 34.0(12) . . . . ?
C16 O1 O1' C15 49.4(15) . . . . ?
C13 O1 O1' C15 -159(2) . . . . ?
C13' O1 O1' C15 -125(2) . . . . ?
C13 O1 O1' C16 151.5(16) . . . . ?
C13' O1 O1' C16 -174.5(17) . . . . ?
C16 O1 O1' C14 147(2) . . . . ?
C13 O1 O1' C14 -61.3(17) . . . . ?
C13' O1 O1' C14 -27.3(19) . . . . ?
C16 O1 O1' C13' 174.5(17) . . . . ?
C13 O1 O1' C13' -34.0(12) . . . . ?
C16 O1 O1' C16' 95.5(16) . . . . ?
C13 O1 O1' C16' -113.0(19) . . . . ?
C13' O1 O1' C16' -79.0(18) . . . . ?
C16' C15 O1' C13 -48(4) . . . . ?
C16 C15 O1' C13 176(4) . . . . ?
C14 C15 O1' C13 -9(4) . . . . ?
C16' C15 O1' O1 87(2) . . . . ?
C16 C15 O1' O1 -48.9(15) . . . . ?
C14 C15 O1' O1 126(2) . . . . ?
C16' C15 O1' C16 136(2) . . . . ?
C14 C15 O1' C16 174.9(16) . . . . ?
C16' C15 O1' C14 -39.4(18) . . . . ?
C16 C15 O1' C14 -174.9(16) . . . . ?
C16' C15 O1' C13' -8(3) . . . . ?
C16 C15 O1' C13' -143(2) . . . . ?
C14 C15 O1' C13' 32(2) . . . . ?
C16 C15 O1' C16' -136(2) . . . . ?
C14 C15 O1' C16' 39.4(18) . . . . ?
O1 C16 O1' C13 43(2) . . . . ?
C15 C16 O1' C13 -177(3) . . . . ?
C15 C16 O1' O1 139.9(16) . . . . ?
O1 C16 O1' C15 -139.9(16) . . . . ?
O1 C16 O1' C14 -131(3) . . . . ?
C15 C16 O1' C14 9(3) . . . . ?
O1 C16 O1' C13' -8(3) . . . . ?
C15 C16 O1' C13' 132(3) . . . . ?
O1 C16 O1' C16' -111.8(17) . . . . ?
C15 C16 O1' C16' 28.2(13) . . . . ?
C15' C14 O1' C13 -155(45) . . . . ?
C16' C14 O1' C13 -149(2) . . . . ?
C14' C14 O1' C13 24.9(17) . . . . ?
C13' C14 O1' C13 -31.6(13) . . . . ?
C15 C14 O1' C13 175.6(19) . . . . ?
C15' C14 O1' O1 -94(45) . . . . ?
C16' C14 O1' O1 -88(2) . . . . ?
C14' C14 O1' O1 86(2) . . . . ?
C13' C14 O1' O1 29(2) . . . . ?
C15 C14 O1' O1 -124(2) . . . . ?
C13 C14 O1' O1 60.9(17) . . . . ?
C15' C14 O1' C15 30(45) . . . . ?
C16' C14 O1' C15 35.7(17) . . . . ?
C14' C14 O1' C15 -150.6(19) . . . . ?
C13' C14 O1' C15 152.8(19) . . . . ?
C13 C14 O1' C15 -175.6(19) . . . . ?
C15' C14 O1' C16 21(47) . . . . ?
C16' C14 O1' C16 27(4) . . . . ?
C14' C14 O1' C16 -159(3) . . . . ?
C13' C14 O1' C16 144(3) . . . . ?
C15 C14 O1' C16 -9(3) . . . . ?
C13 C14 O1' C16 176(3) . . . . ?
C15' C14 O1' C13' -123(45) . . . . ?
C16' C14 O1' C13' -117(2) . . . . ?
C14' C14 O1' C13' 56.6(14) . . . . ?
C15 C14 O1' C13' -152.8(19) . . . . ?
C13 C14 O1' C13' 31.6(13) . . . . ?
C15' C14 O1' C16' -6(44) . . . . ?
C14' C14 O1' C16' 174(3) . . . . ?
C13' C14 O1' C16' 117(2) . . . . ?
C15 C14 O1' C16' -35.7(17) . . . . ?
C13 C14 O1' C16' 149(2) . . . . ?
O1' C13 C13' C14 -49.9(13) . . . . ?
C14' C13 C13' C14 52.2(12) . . . . ?
O1 C13 C13' C14 -100.9(11) . . . . ?
C14' C13 C13' O1' 102.1(15) . . . . ?
O1 C13 C13' O1' -51.0(10) . . . . ?
C14 C13 C13' O1' 49.9(13) . . . . ?
O1' C13 C13' C14' -102.1(15) . . . . ?
O1 C13 C13' C14' -153.1(14) . . . . ?
C14 C13 C13' C14' -52.2(12) . . . . ?
O1' C13 C13' O1 51.0(9) . . . . ?
C14' C13 C13' O1 153.1(14) . . . . ?
C14 C13 C13' O1 100.9(11) . . . . ?
O1' C13 C13' C15' -65.8(15) . . . . ?
C14' C13 C13' C15' 36.3(13) . . . . ?
O1 C13 C13' C15' -116.8(12) . . . . ?
C14 C13 C13' C15' -15.9(9) . . . . ?
C15' C14 C13' C13 -132(3) . . . . ?
C16' C14 C13' C13 116(2) . . . . ?
O1' C14 C13' C13 51.7(17) . . . . ?
C14' C14 C13' C13 -64(2) . . . . ?
C15 C14 C13' C13 74(2) . . . . ?
C15' C14 C13' O1' 176(3) . . . . ?
C16' C14 C13' O1' 64.3(16) . . . . ?
C14' C14 C13' O1' -116.1(19) . . . . ?
C15 C14 C13' O1' 22.7(15) . . . . ?
C13 C14 C13' O1' -51.7(17) . . . . ?
C15' C14 C13' C14' -68(3) . . . . ?
C16' C14 C13' C14' -180(2) . . . . ?
O1' C14 C13' C14' 116.1(19) . . . . ?
C15 C14 C13' C14' 139(2) . . . . ?
C13 C14 C13' C14' 64(2) . . . . ?
C15' C14 C13' O1 158(3) . . . . ?
C16' C14 C13' O1 47(2) . . . . ?
O1' C14 C13' O1 -17.4(13) . . . . ?
C14' C14 C13' O1 -133.5(18) . . . . ?
C15 C14 C13' O1 5(2) . . . . ?
C13 C14 C13' O1 -69.1(16) . . . . ?
C16' C14 C13' C15' -112(4) . . . . ?
O1' C14 C13' C15' -176(3) . . . . ?
C14' C14 C13' C15' 68(3) . . . . ?
C15 C14 C13' C15' -153(4) . . . . ?
C13 C14 C13' C15' 132(3) . . . . ?
O1 O1' C13' C13 94(2) . . . . ?
C15 O1' C13' C13 -144(3) . . . . ?
C16 O1' C13' C13 102(3) . . . . ?
C14 O1' C13' C13 -110(2) . . . . ?
C16' O1' C13' C13 -150(2) . . . . ?
C13 O1' C13' C14 110(2) . . . . ?
O1 O1' C13' C14 -156.2(17) . . . . ?
C15 O1' C13' C14 -34(2) . . . . ?
C16 O1' C13' C14 -148(3) . . . . ?
C16' O1' C13' C14 -39.6(14) . . . . ?
C13 O1' C13' C14' 63.8(19) . . . . ?
O1 O1' C13' C14' 157.7(17) . . . . ?
C15 O1' C13' C14' -81(2) . . . . ?
C16 O1' C13' C14' 166(3) . . . . ?
C14 O1' C13' C14' -46.2(13) . . . . ?
C16' O1' C13' C14' -85.8(15) . . . . ?
C13 O1' C13' O1 -94(2) . . . . ?
C15 O1' C13' O1 122(2) . . . . ?
C16 O1' C13' O1 8(3) . . . . ?
C14 O1' C13' O1 156.2(17) . . . . ?
C16' O1' C13' O1 116.6(16) . . . . ?
C13 O1' C13' C15' 112(2) . . . . ?
O1 O1' C13' C15' -154.6(14) . . . . ?
C15 O1' C13' C15' -33(2) . . . . ?
C16 O1' C13' C15' -146(3) . . . . ?
C14 O1' C13' C15' 1.6(12) . . . . ?
C16' O1' C13' C15' -38.0(12) . . . . ?
O1' O1 C13' C13 -61.7(19) . . . . ?
C16 O1 C13' C13 -67(3) . . . . ?
O1' O1 C13' C14 19.3(14) . . . . ?
C16 O1 C13' C14 14(2) . . . . ?
C13 O1 C13' C14 81.1(19) . . . . ?
C16 O1 C13' O1' -5.3(16) . . . . ?
C13 O1 C13' O1' 61.7(19) . . . . ?
O1' O1 C13' C14' -29(2) . . . . ?
C16 O1 C13' C14' -35(3) . . . . ?
C13 O1 C13' C14' 32.4(19) . . . . ?
O1' O1 C13' C15' 28.1(15) . . . . ?
C16 O1 C13' C15' 23(2) . . . . ?
C13 O1 C13' C15' 90(2) . . . . ?
C15' C14 C14' C13 158(3) . . . . ?
C16' C14 C14' C13 35(18) . . . . ?
O1' C14 C14' C13 -22.0(16) . . . . ?
C13' C14 C14' C13 32.4(11) . . . . ?
C15 C14 C14' C13 -61(3) . . . . ?
C16' C14 C14' C15' -123(19) . . . . ?
O1' C14 C14' C15' -180(3) . . . . ?
C13' C14 C14' C15' -125(3) . . . . ?
C15 C14 C14' C15' 141(4) . . . . ?
C13 C14 C14' C15' -158(3) . . . . ?
C15' C14 C14' C13' 125(3) . . . . ?
C16' C14 C14' C13' 3(18) . . . . ?
O1' C14 C14' C13' -54.5(13) . . . . ?
C15 C14 C14' C13' -93(3) . . . . ?
C13 C14 C14' C13' -32.4(11) . . . . ?
C13' C13 C14' C14 -65(2) . . . . ?
O1' C13 C14' C14 24.4(17) . . . . ?
O1 C13 C14' C14 -8(4) . . . . ?
C13' C13 C14' C15' -53(3) . . . . ?
O1' C13 C14' C15' 37(2) . . . . ?
O1 C13 C14' C15' 5(4) . . . . ?
C14 C13 C14' C15' 12.3(17) . . . . ?
O1' C13 C14' C13' 89(2) . . . . ?
O1 C13 C14' C13' 57(3) . . . . ?
C14 C13 C14' C13' 65(2) . . . . ?
C13 C13' C14' C14 101(2) . . . . ?
O1' C13' C14' C14 46.8(14) . . . . ?
O1 C13' C14' C14 68(2) . . . . ?
C15' C13' C14' C14 -27.1(15) . . . . ?
C14 C13' C14' C13 -101(2) . . . . ?
O1' C13' C14' C13 -54.5(16) . . . . ?
O1 C13' C14' C13 -33.4(18) . . . . ?
C15' C13' C14' C13 -128(2) . . . . ?
C13 C13' C14' C15' 128(2) . . . . ?
C14 C13' C14' C15' 27.1(15) . . . . ?
O1' C13' C14' C15' 73.9(17) . . . . ?
O1 C13' C14' C15' 95(2) . . . . ?
O1' C14 C15' C16' 6(44) . . . . ?
C14' C14 C15' C16' -174(3) . . . . ?
C13' C14 C15' C16' -115(4) . . . . ?
C15 C14 C15' C16' 34.1(19) . . . . ?
C13 C14 C15' C16' -147(5) . . . . ?
C16' C14 C15' C14' 174(3) . . . . ?
O1' C14 C15' C14' 180(100) . . . . ?
C13' C14 C15' C14' 58.5(19) . . . . ?
C15 C14 C15' C14' -152(3) . . . . ?
C13 C14 C15' C14' 27(3) . . . . ?
C16' C14 C15' C13' 115(4) . . . . ?
O1' C14 C15' C13' 121(46) . . . . ?
C14' C14 C15' C13' -58.5(19) . . . . ?
C15 C14 C15' C13' 149(4) . . . . ?
C13 C14 C15' C13' -32(2) . . . . ?
C13 C14' C15' C14 -21(3) . . . . ?
C13' C14' C15' C14 -46(3) . . . . ?
C14 C14' C15' C16' 5(2) . . . . ?
C13 C14' C15' C16' -16(3) . . . . ?
C13' C14' C15' C16' -41(2) . . . . ?
C14 C14' C15' C13' 46(3) . . . . ?
C13 C14' C15' C13' 24.4(11) . . . . ?
C13 C13' C15' C14 48(3) . . . . ?
O1' C13' C15' C14 -3(3) . . . . ?
C14' C13' C15' C14 95(3) . . . . ?
O1 C13' C15' C14 -24(3) . . . . ?
C13 C13' C15' C16' 92(2) . . . . ?
C14 C13' C15' C16' 44(3) . . . . ?
O1' C13' C15' C16' 40.9(14) . . . . ?
C14' C13' C15' C16' 139(2) . . . . ?
O1 C13' C15' C16' 20.0(19) . . . . ?
C13 C13' C15' C14' -47(2) . . . . ?
C14 C13' C15' C14' -95(3) . . . . ?
O1' C13' C15' C14' -98.1(18) . . . . ?
O1 C13' C15' C14' -119(2) . . . . ?
O1' C15 C16' C14 46.8(18) . . . . ?
C16 C15 C16' C14 88(2) . . . . ?
O1' C15 C16' C15' 74(2) . . . . ?
C16 C15 C16' C15' 115(2) . . . . ?
C14 C15 C16' C15' 26.9(16) . . . . ?
C16 C15 C16' O1' 40.8(15) . . . . ?
C14 C15 C16' O1' -46.8(18) . . . . ?
C15' C14 C16' C15 133(3) . . . . ?
O1' C14 C16' C15 -46.5(18) . . . . ?
C14' C14 C16' C15 -105(18) . . . . ?
C13' C14 C16' C15 -102(2) . . . . ?
C13 C14 C16' C15 -72(3) . . . . ?
O1' C14 C16' C15' -180(3) . . . . ?
C14' C14 C16' C15' 122(19) . . . . ?
C13' C14 C16' C15' 125(4) . . . . ?
C15 C14 C16' C15' -133(3) . . . . ?
C13 C14 C16' C15' 155(4) . . . . ?
C15' C14 C16' O1' 180(3) . . . . ?
C14' C14 C16' O1' -59(18) . . . . ?
C13' C14 C16' O1' -55.9(13) . . . . ?
C15 C14 C16' O1' 46.5(18) . . . . ?
C13 C14 C16' O1' -25.8(17) . . . . ?
C14 C15' C16' C15 -55(3) . . . . ?
C14' C15' C16' C15 -61(3) . . . . ?
C13' C15' C16' C15 -92(2) . . . . ?
C14' C15' C16' C14 -6(3) . . . . ?
C13' C15' C16' C14 -37(3) . . . . ?
C14 C15' C16' O1' 0(3) . . . . ?
C14' C15' C16' O1' -6(2) . . . . ?
C13' C15' C16' O1' -37.8(12) . . . . ?
C13 O1' C16' C15 156(2) . . . . ?
O1 O1' C16' C15 -118(2) . . . . ?
C16 O1' C16' C15 -43.2(18) . . . . ?
C14 O1' C16' C15 122(2) . . . . ?
C13' O1' C16' C15 174(2) . . . . ?
C13 O1' C16' C14 34(2) . . . . ?
O1 O1' C16' C14 121(2) . . . . ?
C15 O1' C16' C14 -122(2) . . . . ?
C16 O1' C16' C14 -165(2) . . . . ?
C13' O1' C16' C14 52.3(19) . . . . ?
C13 O1' C16' C15' 35(2) . . . . ?
O1 O1' C16' C15' 121.0(18) . . . . ?
C15 O1' C16' C15' -121(2) . . . . ?
C16 O1' C16' C15' -164.5(16) . . . . ?
C14 O1' C16' C15' 0.2(18) . . . . ?
C13' O1' C16' C15' 52.6(19) . . . . ?
